data_9012832
loop_
_publ_author_name
'Morgenstern-Badarau I'
'Michel, A.'

_publ_section_title
;
 Sur l'existence d'un oxyhydroxyde double de fer(III) et d'etain(IV)
;
_journal_name_full 'Journal of Inorganic and Nuclear Chemistry'
_journal_page_first 1400
_journal_page_last 1402
_journal_paper_doi 10.1016/0022-1902(76)80168-6
_journal_volume 38
_journal_year 1976
_chemical_compound_source Synthetic
_chemical_formula_sum 'Fe O6 Sn'
_chemical_name_mineral Jeanbandyite
_space_group_IT_number 201
_symmetry_space_group_name_Hall '-P 2ab 2bc 3'
_symmetry_space_group_name_H-M 'P n -3 :2'
_cell_angle_alpha 90
_cell_angle_beta 90
_cell_angle_gamma 90
_cell_length_a 7.757
_cell_length_b 7.757
_cell_length_c 7.757
_cell_formula_units_Z 4
_cell_volume 466.747
_database_code_amcsd 0013052
_exptl_crystal_density_diffrn 3.850
_cod_original_sg_symbol_H-M 'P n 3'
_cod_original_formula_sum 'Sn Fe O6'
_cod_database_code 9012832

loop_
_space_group_symop_operation_xyz
x,y,z
1/2+z,1/2+x,-y
1/2+z,-x,1/2+y
-z,1/2+x,1/2+y
-z,-x,-y
y,1/2-z,1/2-x
1/2-y,1/2-z,x
1/2-y,z,1/2-x
y,z,x
1/2+x,-y,1/2+z
-x,1/2+y,1/2+z
1/2+x,1/2+y,-z
-x,-y,-z
1/2-z,1/2-x,y
1/2-z,x,1/2-y
z,1/2-x,1/2-y
z,x,y
-y,1/2+z,1/2+x
1/2+y,1/2+z,-x
1/2+y,-z,1/2+x
-y,-z,-x
1/2-x,y,1/2-z
x,1/2-y,1/2-z
1/2-x,1/2-y,z

loop_
_atom_site_label
_atom_site_fract_x
_atom_site_fract_y
_atom_site_fract_z
_atom_site_U_iso_or_equiv
Sn 0.50000 0.50000 0.50000 0.01203
Fe 0.00000 0.00000 0.00000 0.01393
O -0.06800 0.06800 0.25100 0.01064

loop_
_cod_related_entry_id
_cod_related_entry_database
_cod_related_entry_code
1 AMCSD 0013052
